data_2004988
loop_
_publ_author_name
'Luo, H.'
'Orvig, C.'
'Rettig, S. J.'

_publ_section_title
;<i>trans</i>-Tetrachlorobis(triphenylphosphine-<i>P</i>)rhenium(IV)--<i>mer</i>-<i>trans</i>-Trichlorooxobis(triphenylphosphine-<i>P</i>)rhenium(V)
 (0.86/0.14)
;
_journal_issue 6
_journal_name_full 'Acta Crystallographica Section C'
_journal_page_first 1377
_journal_page_last 1380
_journal_paper_doi 10.1107/S0108270196001710
_journal_volume 52
_journal_year 1996
_chemical_formula_iupac '[Re Cl4 (C18 H15 P)2]0.86, [Re Cl3 O(C18 H15 P)2]0.14'
_chemical_formula_moiety '0.86(C36 H30 Cl4 P2 Re), 14(C36 H30 Cl3 O P2 Re)'
_chemical_formula_sum 'C36 H30 Cl3.86 O0.14 P2 Re'
_chemical_formula_weight 849.80
_space_group_IT_number 2
_symmetry_cell_setting triclinic
_symmetry_space_group_name_Hall '-P 1'
_symmetry_space_group_name_H-M 'P -1'
_cell_angle_alpha 96.130(10)
_cell_angle_beta 92.420(10)
_cell_angle_gamma 64.940(10)
_cell_formula_units_Z 3
_cell_length_a 14.204(2)
_cell_length_b 16.381(3)
_cell_length_c 11.878(2)
_cell_measurement_reflns_used 25
_cell_measurement_temperature 294.2
_cell_measurement_theta_max 13.5
_cell_measurement_theta_min 12.6
_cell_volume 2489.2(7)
_computing_cell_refinement 'MSC/AFC Diffractometer Control Software'
_computing_data_collection
;
MSC/AFC Diffractometer Control Software
(Molecular Structure Corporation, 1988)
;
_computing_data_reduction 'TEXSAN (Molecular Structure Corporation, 1985, 1992)'
_computing_publication_material TEXSAN
_computing_structure_refinement TEXSAN
_computing_structure_solution 'DIRDIF (Beurskens et al, 1994)'
_diffrn_ambient_temperature 294.2
_diffrn_measurement_device 'Rigaku AFC6S'
_diffrn_measurement_method \w-2\q
_diffrn_radiation_monochromator graphite
_diffrn_radiation_source 'X-ray tube'
_diffrn_radiation_type MoK\a
_diffrn_radiation_wavelength 0.71069
_diffrn_reflns_av_R_equivalents 0.037
_diffrn_reflns_limit_h_max 21
_diffrn_reflns_limit_h_min 0
_diffrn_reflns_limit_k_max 24
_diffrn_reflns_limit_k_min -21
_diffrn_reflns_limit_l_max 17
_diffrn_reflns_limit_l_min -17
_diffrn_reflns_number 18631
_diffrn_reflns_theta_max 32.5
_diffrn_reflns_theta_min 1.75
_diffrn_standards_decay_% 0
_diffrn_standards_interval_count 200
_diffrn_standards_number 3
_exptl_absorpt_coefficient_mu 4.10
_exptl_absorpt_correction_T_max 1.000
_exptl_absorpt_correction_T_min 0.853
_exptl_absorpt_correction_type '\y scans (North, Phillips & Mathews, 1968)'
_exptl_absorpt_process_details \y-scans
_exptl_crystal_colour red
_exptl_crystal_density_diffrn 1.701
_exptl_crystal_density_meas ?
_exptl_crystal_description prism
_exptl_crystal_F_000 1253.10
_exptl_crystal_size_max 0.35
_exptl_crystal_size_mid 0.20
_exptl_crystal_size_min 0.12
_refine_diff_density_max 0.60
_refine_diff_density_min -1.07
_refine_ls_extinction_coef 1.0E-8(2)
_refine_ls_extinction_method 'Zachariasen (1967) type 2, Gaussian isotropic'
_refine_ls_goodness_of_fit_obs 1.240
_refine_ls_hydrogen_treatment 'H atoms riding with C---H 0.98\%A'
_refine_ls_matrix_type full
_refine_ls_number_constraints 1
_refine_ls_number_parameters 594
_refine_ls_number_reflns 8572
_refine_ls_number_restraints 0
_refine_ls_R_factor_obs 0.032
_refine_ls_shift/esd_max 0.005
_refine_ls_structure_factor_coef F
_refine_ls_weighting_details 'w = 1/\s^2^(F)'
_refine_ls_weighting_scheme calc
_refine_ls_wR_factor_obs 0.025
_reflns_number_observed 8572
_reflns_number_total 18002
_reflns_observed_criterion I>3\s(I)
_cod_data_source_file fg1149.cif
_cod_data_source_block fg1149
_cod_depositor_comments
;
The following automatic conversions were performed:

'_exptl_crystal_density_meas' value 'not measured' was changed to '?'
- the value is perceived as not measured.

Automatic conversion script
Id: cif_fix_values 3008 2015-01-20 13:52:24Z robertas 

The following automatic conversions were performed:

'_refine_ls_weighting_scheme' value 'w = 1/\s^2^(F)' was changed to
'calc'. New tag '_refine_ls_weighting_details' was created. The value
of the new tag was set to 'w = 1/\s^2^(F)'.

Automatic conversion script
Id: cif_fix_values 3143 2015-03-26 13:38:13Z robertas 
;
_cod_original_formula_sum 'C36 H30 Cl3.86 O0.14 P2 Re '
_cod_database_code 2004988

loop_
_symmetry_equiv_pos_as_xyz
'   +x,   +y,   +z'
'   -x,   -y,   -z'

loop_
_atom_site_aniso_label
_atom_site_aniso_U_11
_atom_site_aniso_U_22
_atom_site_aniso_U_33
_atom_site_aniso_U_12
_atom_site_aniso_U_13
_atom_site_aniso_U_23
Re(1) 0.03120(10) 0.02650(10) 0.03190(10) -0.01380(10) -0.00015(9) 0.00290(9)
Re(2) 0.0323(2) 0.0251(2) 0.0296(2) -0.0086(2) 0.00000(10) 0.00350(10)
Cl(1) 0.0535(9) 0.0301(7) 0.0520(8) -0.0054(7) -0.0050(7) 0.0029(6)
Cl(2) 0.0427(9) 0.0563(9) 0.0513(7) -0.0306(8) -0.0071(6) 0.0081(7)
Cl(3) 0.0470(10) 0.0300(10) 0.0530(10) -0.0070(10) -0.0054(9) 0.0020(10)
Cl(4) 0.0393(8) 0.0528(8) 0.0501(7) -0.0284(7) -0.0068(6) 0.0118(6)
Cl(5) 0.0527(10) 0.0299(8) 0.0483(7) -0.0046(7) -0.0044(7) 0.0030(6)
Cl(6) 0.0520(10) 0.0526(9) 0.0504(7) -0.0268(8) 0.0052(7) -0.0006(6)
P(1) 0.0309(8) 0.0286(7) 0.0343(7) -0.0119(6) 0.0011(6) 0.0012(5)
P(2) 0.0312(8) 0.0265(7) 0.0334(6) -0.0107(6) 0.0006(5) 0.0013(5)
P(3) 0.0354(9) 0.0294(8) 0.0307(6) -0.0137(7) -0.0003(6) 0.0048(6)
O(1) 0.060(10) 0.012(9) 0.029(9) -0.014(10) -0.006(8) -0.002(8)
C(1) 0.034(3) 0.034(3) 0.028(2) -0.008(2) -0.003(2) 0.004(2)
C(2) 0.038(3) 0.056(3) 0.041(3) -0.017(3) 0.002(2) 0.010(2)
C(3) 0.037(3) 0.069(4) 0.051(3) -0.005(3) -0.006(3) 0.012(3)
C(4) 0.051(4) 0.060(4) 0.055(3) -0.006(3) -0.009(3) 0.021(3)
C(5) 0.061(5) 0.056(4) 0.078(4) -0.012(4) 0.001(3) 0.035(3)
C(6) 0.042(4) 0.050(3) 0.057(3) -0.012(3) 0.001(3) 0.017(3)
C(7) 0.034(3) 0.030(3) 0.035(2) -0.011(2) 0.001(2) 0.001(2)
C(8) 0.044(3) 0.049(3) 0.047(3) -0.021(3) 0.009(2) -0.009(2)
C(9) 0.052(4) 0.063(4) 0.051(3) -0.016(3) 0.015(3) -0.006(3)
C(10) 0.040(3) 0.063(4) 0.060(3) -0.022(3) 0.012(3) 0.008(3)
C(11) 0.061(4) 0.071(5) 0.068(4) -0.047(4) 0.007(3) 0.004(3)
C(12) 0.056(4) 0.046(3) 0.047(3) -0.027(3) 0.009(3) -0.001(2)
C(13) 0.044(4) 0.044(3) 0.042(3) -0.023(3) 0.011(2) -0.004(2)
C(14) 0.090(5) 0.037(4) 0.063(4) -0.025(4) 0.004(3) -0.002(3)
C(15) 0.146(9) 0.043(4) 0.092(6) -0.040(5) 0.042(5) -0.008(4)
C(16) 0.130(9) 0.075(6) 0.104(6) -0.075(6) 0.065(6) -0.057(5)
C(17) 0.091(6) 0.119(7) 0.095(5) -0.082(6) 0.031(5) -0.062(5)
C(18) 0.046(4) 0.075(5) 0.071(4) -0.032(4) 0.005(3) -0.024(3)
C(19) 0.039(3) 0.029(3) 0.031(2) -0.012(2) -0.001(2) 0.000(2)
C(20) 0.039(3) 0.043(3) 0.044(3) -0.018(3) -0.003(2) 0.008(2)
C(21) 0.036(3) 0.056(3) 0.043(3) -0.012(3) -0.007(2) 0.007(3)
C(22) 0.049(4) 0.038(3) 0.047(3) -0.001(3) -0.008(3) 0.009(2)
C(23) 0.055(4) 0.048(3) 0.052(3) -0.012(3) 0.002(3) 0.017(3)
C(24) 0.040(3) 0.048(3) 0.045(3) -0.015(3) 0.001(2) 0.010(2)
C(25) 0.030(3) 0.031(3) 0.038(3) -0.009(2) -0.001(2) 0.007(2)
C(26) 0.051(4) 0.043(3) 0.050(3) -0.016(3) 0.010(3) 0.001(3)
C(27) 0.054(4) 0.071(4) 0.070(4) -0.022(4) 0.022(3) 0.003(3)
C(28) 0.048(4) 0.082(5) 0.070(4) -0.031(4) -0.001(3) 0.029(4)
C(29) 0.059(4) 0.069(4) 0.061(4) -0.043(4) -0.015(3) 0.026(3)
C(30) 0.051(3) 0.042(3) 0.041(3) -0.023(3) -0.004(2) 0.009(2)
C(31) 0.033(3) 0.031(3) 0.037(3) -0.013(3) 0.008(2) -0.001(2)
C(32) 0.076(5) 0.040(3) 0.046(3) -0.021(3) 0.006(3) -0.003(3)
C(33) 0.086(5) 0.031(3) 0.060(4) -0.021(3) 0.025(3) -0.010(3)
C(34) 0.076(5) 0.068(5) 0.068(4) -0.052(4) 0.027(4) -0.031(3)
C(35) 0.057(4) 0.085(5) 0.061(4) -0.041(4) 0.013(3) -0.023(4)
C(36) 0.048(4) 0.048(3) 0.044(3) -0.024(3) 0.004(3) -0.012(2)
C(37) 0.037(3) 0.036(3) 0.032(2) -0.014(2) 0.002(2) 0.005(2)
C(38) 0.049(3) 0.040(3) 0.037(3) -0.019(3) 0.002(2) 0.005(2)
C(39) 0.044(4) 0.040(3) 0.048(3) 0.000(3) 0.014(3) 0.007(2)
C(40) 0.036(3) 0.057(4) 0.055(3) 0.000(3) -0.001(3) 0.015(3)
C(41) 0.046(4) 0.062(4) 0.059(3) -0.019(3) -0.011(3) 0.004(3)
C(42) 0.037(3) 0.040(3) 0.052(3) -0.012(2) -0.003(2) 0.004(2)
C(43) 0.043(3) 0.032(3) 0.033(2) -0.015(3) 0.005(2) -0.001(2)
C(44) 0.048(3) 0.045(3) 0.046(3) -0.024(3) -0.001(2) 0.010(2)
C(45) 0.075(4) 0.053(4) 0.052(3) -0.041(3) 0.004(3) 0.006(3)
C(46) 0.063(4) 0.083(5) 0.051(3) -0.051(4) 0.013(3) -0.004(3)
C(47) 0.047(4) 0.100(5) 0.046(3) -0.038(4) 0.001(3) 0.003(3)
C(48) 0.042(3) 0.063(4) 0.042(3) -0.020(3) 0.004(2) 0.009(3)
C(49) 0.032(3) 0.027(3) 0.034(2) -0.008(2) -0.001(2) 0.000(2)
C(50) 0.070(4) 0.043(3) 0.043(3) -0.033(3) 0.015(3) -0.010(2)
C(51) 0.082(5) 0.044(3) 0.058(3) -0.034(3) 0.009(3) -0.003(3)
C(52) 0.072(4) 0.032(3) 0.048(3) -0.015(3) -0.009(3) -0.001(2)
C(53) 0.082(5) 0.045(3) 0.034(3) -0.015(3) 0.009(3) -0.005(2)
C(54) 0.060(4) 0.038(3) 0.035(3) -0.015(3) 0.006(2) 0.004(2)

loop_
_atom_site_label
_atom_site_fract_x
_atom_site_fract_y
_atom_site_fract_z
_atom_site_U_iso_or_equiv
_atom_site_thermal_displace_type
Re(1) .33731(2) .337070(10) .15430(2) .02931(6) Uani
Re(2) 0 0 .5 .03017(9) Uani
Cl(1) .22080(10) .48893(9) .15550(10) .0497(4) Uani
Cl(2) .46940(10) .38419(9) .20070(10) .0467(4) Uani
Cl(3) .4466(2) .1862(2) .1505(2) .0467(6) Uani
Cl(4) .19810(10) .29823(9) .11350(10) .0440(4) Uani
Cl(5) .12520(10) -0.14968(9) .48560(10) .0483(4) Uani
Cl(6) -0.13210(10) -.04651(10) .47900(10) .0503(4) Uani
P(1) .35170(10) .33039(9) -.06260(10) .0316(4) Uani
P(2) .32170(10) .34039(8) .36950(10) .0310(4) Uani
P(3) -.00700(10) .01202(9) .71677(10) .0317(4) Uani
O(1) .432(2) .229(2) .149(2) .035(5) Uani
C(1) .2450(4) .4255(3) -0.1218(3) .0350(10) Uani
C(2) .1422(4) .4406(4) -0.1021(4) .046(2) Uani
C(3) .0605(4) .5112(4) -0.1462(4) .058(2) Uani
C(4) .0798(5) .5677(4) -0.2108(5) .060(2) Uani
C(5) .1810(5) .5543(4) -0.2286(5) .067(2) Uani
C(6) .2638(4) .4835(4) -0.1845(4) .051(2) Uani
C(7) .4705(4) .3276(3) -0.1209(4) .0340(10) Uani
C(8) .5152(4) .2741(3) -0.2199(4) .047(2) Uani
C(9) .6041(4) .2752(4) -0.2651(4) .058(2) Uani
C(10) .6462(4) .3290(4) -0.2129(5) .054(2) Uani
C(11) .6040(5) .3827(4) -0.1141(5) .060(2) Uani
C(12) .5149(4) .3831(3) -.0696(4) .048(2) Uani
C(13) .3443(4) .2292(4) -0.1357(4) .042(2) Uani
C(14) .4170(5) .1455(4) -0.1120(5) .064(2) Uani
C(15) .4122(7) .0677(5) -0.1661(6) .094(3) Uani
C(16) .3372(8) .0735(6) -0.2435(7) .095(3) Uani
C(17) .2664(6) .1556(6) -0.2694(6) .093(3) Uani
C(18) .2699(5) .2351(4) -0.2161(5) .064(2) Uani
C(19) .4271(4) .2420(3) .4233(3) .0340(10) Uani
C(20) .5295(4) .2197(3) .3924(4) .0420(10) Uani
C(21) .6110(4) .1459(4) .4319(4) .047(2) Uani
C(22) .5906(4) .0927(3) .5031(4) .050(2) Uani
C(23) .4903(5) .1158(4) .5352(4) .054(2) Uani
C(24) .4090(4) .1900(3) .4957(4) .045(2) Uani
C(25) .2048(4) .3347(3) .4198(4) .0340(10) Uani
C(26) .1444(4) .3949(3) .5067(4) .049(2) Uani
C(27) .0609(5) .3840(4) .5475(5) .066(2) Uani
C(28) .0375(5) .3135(5) .5023(5) .064(2) Uani
C(29) .0972(5) .2536(4) .4149(5) .056(2) Uani
C(30) .1806(4) .2645(3) .3744(4) .043(2) Uani
C(31) .3305(4) .4378(3) .4506(4) .0340(10) Uani
C(32) .2620(5) .5250(4) .4279(4) .055(2) Uani
C(33) .2723(5) .5998(4) .4872(5) .060(2) Uani
C(34) .3495(6) .5868(5) .5672(5) .065(2) Uani
C(35) .4137(5) .5023(5) .5910(5) .066(2) Uani
C(36) .4060(4) .4267(4) .5340(4) .047(2) Uani
C(37) .1156(4) -.0621(3) .7787(3) .0350(10) Uani
C(38) .1519(4) -0.1556(3) .7561(4) .0420(10) Uani
C(39) .2437(4) -0.2124(3) .8053(4) .050(2) Uani
C(40) .2998(4) -0.1775(4) .8749(4) .056(2) Uani
C(41) .2642(4) -.0847(4) .8954(4) .058(2) Uani
C(42) .1726(4) -.0278(3) .8484(4) .0440(10) Uani
C(43) -0.1052(4) -.0185(3) .7697(4) .0360(10) Uani
C(44) -.0834(4) -.0832(3) .8451(4) .044(2) Uani
C(45) -0.1612(5) -0.1032(4) .8832(4) .055(2) Uani
C(46) -0.2609(5) -.0576(4) .8487(4) .059(2) Uani
C(47) -0.2847(4) .0078(4) .7759(4) .062(2) Uani
C(48) -0.2080(4) .0284(4) .7375(4) .049(2) Uani
C(49) -.0378(4) .1245(3) .7907(4) .0330(10) Uani
C(50) -.0032(4) .1831(3) .7496(4) .050(2) Uani
C(51) -.0190(5) .2647(4) .8117(5) .059(2) Uani
C(52) -.0714(5) .2895(3) .9133(4) .054(2) Uani
C(53) -0.1062(5) .2321(4) .9534(4) .058(2) Uani
C(54) -.0898(4) .1495(3) .8935(4) .0460(10) Uani
H(1) .1282 .4005 -0.0566 .0549 Uiso
H(2) -0.0111 .5213 -0.1316 .0694 Uiso
H(3) .0220 .6171 -0.2438 .0723 Uiso
H(4) .1944 .5953 -0.2730 .0806 Uiso
H(5) .3353 .4747 -0.1977 .0608 Uiso
H(6) .4845 .2353 -0.2584 .0564 Uiso
H(7) .6357 .2369 -0.3347 .0700 Uiso
H(8) .7078 .3299 -0.2458 .0647 Uiso
H(9) .6366 .4202 -0.0758 .0719 Uiso
H(10) .4830 .4230 -0.0012 .0573 Uiso
H(11) .4722 .1406 -0.0571 .0770 Uiso
H(12) .4635 .0080 -0.1480 .1123 Uiso
H(13) .3343 .0183 -0.2807 .1144 Uiso
H(14) .2125 .1596 -0.3256 .1117 Uiso
H(15) .2195 .2945 -0.2363 .0764 Uiso
H(16) .5438 .2567 .3420 .0499 Uiso
H(17) .6826 .1311 .4101 .0569 Uiso
H(18) .6476 .0392 .5298 .0605 Uiso
H(19) .4759 .0795 .5867 .0649 Uiso
H(20) .3377 .2056 .5196 .0541 Uiso
H(21) .1606 .4450 .5392 .0590 Uiso
H(22) .0181 .4267 .6089 .0791 Uiso
H(23) -0.0213 .3060 .5322 .0764 Uiso
H(24) .0806 .2038 .3820 .0677 Uiso
H(25) .2232 .2220 .3126 .0521 Uiso
H(26) .2072 .5341 .3711 .0665 Uiso
H(27) .2246 .6613 .4717 .0723 Uiso
H(28) .3576 .6390 .6067 .0784 Uiso
H(29) .4668 .4940 .6496 .0789 Uiso
H(30) .4534 .3659 .5524 .0562 Uiso
H(31) .1128 -0.1813 .7057 .0503 Uiso
H(32) .2687 -0.2781 .7900 .0594 Uiso
H(33) .3643 -0.2179 .9097 .0669 Uiso
H(34) .3045 -0.0591 .9439 .0692 Uiso
H(35) .1479 .0379 .8649 .0532 Uiso
H(36) -0.0120 -0.1151 .8717 .0533 Uiso
H(37) -0.1445 -0.1501 .9350 .0663 Uiso
H(38) -0.3160 -0.0717 .8760 .0709 Uiso
H(39) -0.3566 .0400 .7510 .0747 Uiso
H(40) -0.2260 .0765 .6872 .0590 Uiso
H(41) .0326 .1668 .6763 .0596 Uiso
H(42) .0074 .3049 .7828 .0707 Uiso
H(43) -0.0835 .3475 .9564 .0647 Uiso
H(44) -0.1435 .2495 1.0258 .0700 Uiso
H(45) -0.1149 .1091 .9240 .0552 Uiso

loop_
_atom_type_symbol
_atom_type_scat_dispersion_real
_atom_type_scat_dispersion_imag
_atom_type_scat_source
C 0.003 0.002 'International Tables'
H 0.000 0.000 'International Tables'
Cl 0.148 0.159 'International Tables'
O 0.011 0.006 'International Tables'
P 0.102 0.094 'International Tables'
Re -1.018 7.231 'International Tables'

loop_
_geom_angle_atom_site_label_1
_geom_angle_atom_site_label_2
_geom_angle_atom_site_label_3
_geom_angle_site_symmetry_3
_geom_angle
_geom_angle_publ_flag
Cl(1) Re(1) Cl(2) ? 88.43(5) yes
Cl(1) Re(1) Cl(3) ? 177.69(8) yes
Cl(1) Re(1) Cl(4) ? 88.51(5) yes
Cl(1) Re(1) P(1) ? 88.59(4) yes
Cl(1) Re(1) P(2) ? 92.22(4) yes
Cl(1) Re(1) O(1) ? 174.1(7) yes
Cl(2) Re(1) Cl(3) ? 93.86(7) yes
Cl(2) Re(1) Cl(4) ? 176.54(5) yes
Cl(2) Re(1) P(1) ? 96.88(4) yes
Cl(2) Re(1) P(2) ? 84.33(4) yes
Cl(2) Re(1) O(1) ? 86.5(7) yes
Cl(3) Re(1) Cl(4) ? 89.20(7) yes
Cl(3) Re(1) P(1) ? 90.90(6) yes
Cl(3) Re(1) P(2) ? 88.24(6) yes
Cl(4) Re(1) P(1) ? 84.67(4) yes
Cl(4) Re(1) P(2) ? 94.17(4) yes
Cl(4) Re(1) O(1) ? 96.7(7) yes
P(1) Re(1) P(2) ? 178.56(4) yes
P(1) Re(1) O(1) ? 89.2(6) yes
P(2) Re(1) O(1) ? 90.1(6) yes
Cl(5) Re(2) Cl(5) 2_556 180.0 yes
Cl(5) Re(2) Cl(6) ? 91.34(5) yes
Cl(5) Re(2) Cl(6) 2_556 88.66(5) yes
Cl(5) Re(2) P(3) ? 93.50(4) yes
Cl(5) Re(2) P(3) 2_556 86.50(4) yes
Cl(6) Re(2) Cl(6) 2_556 180.0 yes
Cl(6) Re(2) P(3) ? 93.02(4) yes
Cl(6) Re(2) P(3) 2_556 86.98(4) yes
P(3) Re(2) P(3) 2_556 180.0 yes
Re(1) P(1) C(1) ? 112.40(10) yes
Re(1) P(1) C(7) ? 118.0(2) yes
Re(1) P(1) C(13) ? 112.30(10) yes
C(1) P(1) C(7) ? 105.2(2) yes
C(1) P(1) C(13) ? 104.8(2) yes
C(7) P(1) C(13) ? 103.0(2) yes
Re(1) P(2) C(19) ? 111.00(10) yes
Re(1) P(2) C(25) ? 116.1(2) yes
Re(1) P(2) C(31) ? 114.40(10) yes
C(19) P(2) C(25) ? 103.2(2) yes
C(19) P(2) C(31) ? 104.7(2) yes
C(25) P(2) C(31) ? 106.3(2) yes
Re(2) P(3) C(37) ? 112.70(10) yes
Re(2) P(3) C(43) ? 113.2(2) yes
Re(2) P(3) C(49) ? 116.20(10) yes
C(37) P(3) C(43) ? 105.6(2) yes
C(37) P(3) C(49) ? 104.7(2) yes
C(43) P(3) C(49) ? 103.3(2) yes
P(1) C(1) C(2) ? 119.5(3) no
P(1) C(1) C(6) ? 121.4(4) no
C(2) C(1) C(6) ? 119.1(4) no
C(1) C(2) C(3) ? 120.7(4) no
C(2) C(3) C(4) ? 119.9(5) no
C(3) C(4) C(5) ? 119.6(5) no
C(4) C(5) C(6) ? 121.0(5) no
C(1) C(6) C(5) ? 119.7(5) no
P(1) C(7) C(8) ? 121.2(4) no
P(1) C(7) C(12) ? 120.3(4) no
C(8) C(7) C(12) ? 118.4(4) no
C(7) C(8) C(9) ? 120.3(5) no
C(8) C(9) C(10) ? 120.0(5) no
C(9) C(10) C(11) ? 121.2(5) no
C(10) C(11) C(12) ? 119.2(5) no
C(7) C(12) C(11) ? 120.9(5) no
P(1) C(13) C(14) ? 119.0(5) no
P(1) C(13) C(18) ? 121.5(5) no
C(14) C(13) C(18) ? 119.5(6) no
C(13) C(14) C(15) ? 119.8(7) no
C(14) C(15) C(16) ? 120.7(7) no
C(15) C(16) C(17) ? 120.0(7) no
C(16) C(17) C(18) ? 120.3(7) no
C(13) C(18) C(17) ? 119.6(7) no
P(2) C(19) C(20) ? 119.5(3) no
P(2) C(19) C(24) ? 121.9(4) no
C(20) C(19) C(24) ? 118.6(4) no
C(19) C(20) C(21) ? 120.9(4) no
C(20) C(21) C(22) ? 119.6(5) no
C(21) C(22) C(23) ? 119.5(5) no
C(22) C(23) C(24) ? 120.7(4) no
C(19) C(24) C(23) ? 120.8(5) no
P(2) C(25) C(26) ? 121.7(4) no
P(2) C(25) C(30) ? 118.6(4) no
C(26) C(25) C(30) ? 119.5(5) no
C(25) C(26) C(27) ? 119.6(5) no
C(26) C(27) C(28) ? 120.6(5) no
C(27) C(28) C(29) ? 119.9(5) no
C(28) C(29) C(30) ? 119.4(5) no
C(25) C(30) C(29) ? 120.9(5) no
P(2) C(31) C(32) ? 119.6(4) no
P(2) C(31) C(36) ? 121.2(4) no
C(32) C(31) C(36) ? 119.2(5) no
C(31) C(32) C(33) ? 119.3(6) no
C(32) C(33) C(34) ? 120.3(6) no
C(33) C(34) C(35) ? 120.1(6) no
C(34) C(35) C(36) ? 121.2(6) no
C(31) C(36) C(35) ? 119.8(5) no
P(3) C(37) C(38) ? 119.5(4) no
P(3) C(37) C(42) ? 121.6(4) no
C(38) C(37) C(42) ? 119.0(5) no
C(37) C(38) C(39) ? 119.7(5) no
C(38) C(39) C(40) ? 120.8(5) no
C(39) C(40) C(41) ? 119.1(5) no
C(40) C(41) C(42) ? 120.7(5) no
C(37) C(42) C(41) ? 120.7(5) no
P(3) C(43) C(44) ? 123.2(4) no
P(3) C(43) C(48) ? 118.5(3) no
C(44) C(43) C(48) ? 118.2(4) no
C(43) C(44) C(45) ? 120.8(5) no
C(44) C(45) C(46) ? 120.0(5) no
C(45) C(46) C(47) ? 120.3(5) no
C(46) C(47) C(48) ? 120.3(5) no
C(43) C(48) C(47) ? 120.4(5) no
P(3) C(49) C(50) ? 121.0(3) no
P(3) C(49) C(54) ? 120.0(3) no
C(50) C(49) C(54) ? 118.8(4) no
C(49) C(50) C(51) ? 120.4(4) no
C(50) C(51) C(52) ? 120.6(5) no
C(51) C(52) C(53) ? 119.0(5) no
C(52) C(53) C(54) ? 121.3(5) no
C(49) C(54) C(53) ? 119.9(4) no

loop_
_geom_bond_atom_site_label_1
_geom_bond_atom_site_label_2
_geom_bond_distance
_geom_bond_publ_flag
Re(1) Cl(1) 2.3310(10) yes
Re(1) Cl(2) 2.3390(10) yes
Re(1) Cl(3) 2.291(3) yes
Re(1) Cl(4) 2.3380(10) yes
Re(1) P(1) 2.5800(10) yes
Re(1) P(2) 2.5680(10) yes
Re(1) O(1) 1.71(3) yes
Re(2) Cl(5) 2.3340(10) yes
Re(2) Cl(6) 2.3010(10) yes
Re(2) P(3) 2.5640(10) yes
P(1) C(1) 1.834(4) yes
P(1) C(7) 1.832(5) yes
P(1) C(13) 1.829(5) yes
P(2) C(19) 1.828(5) yes
P(2) C(25) 1.830(5) yes
P(2) C(31) 1.822(5) yes
P(3) C(37) 1.828(5) yes
P(3) C(43) 1.822(5) yes
P(3) C(49) 1.833(5) yes
C(1) C(2) 1.400(6) no
C(1) C(6) 1.383(6) no
C(2) C(3) 1.378(7) no
C(3) C(4) 1.381(7) no
C(4) C(5) 1.380(8) no
C(5) C(6) 1.387(7) no
C(7) C(8) 1.388(6) no
C(7) C(12) 1.389(6) no
C(8) C(9) 1.401(7) no
C(9) C(10) 1.347(7) no
C(10) C(11) 1.380(7) no
C(11) C(12) 1.390(7) no
C(13) C(14) 1.372(7) no
C(13) C(18) 1.373(7) no
C(14) C(15) 1.393(9) no
C(15) C(16) 1.360(10) no
C(16) C(17) 1.350(10) no
C(17) C(18) 1.406(8) no
C(19) C(20) 1.396(6) no
C(19) C(24) 1.377(6) no
C(20) C(21) 1.381(6) no
C(21) C(22) 1.398(7) no
C(22) C(23) 1.370(7) no
C(23) C(24) 1.384(7) no
C(25) C(26) 1.383(6) no
C(25) C(30) 1.385(6) no
C(26) C(27) 1.385(7) no
C(27) C(28) 1.382(8) no
C(28) C(29) 1.382(8) no
C(29) C(30) 1.383(7) no
C(31) C(32) 1.394(7) no
C(31) C(36) 1.396(7) no
C(32) C(33) 1.406(7) no
C(33) C(34) 1.381(8) no
C(34) C(35) 1.349(8) no
C(35) C(36) 1.390(7) no
C(37) C(38) 1.393(6) no
C(37) C(42) 1.373(7) no
C(38) C(39) 1.390(7) no
C(39) C(40) 1.368(7) no
C(40) C(41) 1.380(7) no
C(41) C(42) 1.377(7) no
C(43) C(44) 1.386(6) no
C(43) C(48) 1.390(7) no
C(44) C(45) 1.383(7) no
C(45) C(46) 1.361(8) no
C(46) C(47) 1.370(7) no
C(47) C(48) 1.377(7) no
C(49) C(50) 1.385(6) no
C(49) C(54) 1.385(6) no
C(50) C(51) 1.389(7) no
C(51) C(52) 1.375(7) no
C(52) C(53) 1.365(7) no
C(53) C(54) 1.389(7) no

loop_
_geom_contact_atom_site_label_1
_geom_contact_atom_site_label_2
_geom_contact_distance
_geom_contact_site_symmetry_2
_geom_contact_publ_flag
Cl(1) C(52) 3.509(5) 2_566 no
Cl(3) C(40) 3.570(6) 2_656 no
Cl(4) C(45) 3.455(5) 2_556 no
Cl(6) C(29) 3.574(5) 2_556 no
O(1) C(40) 3.55(2) 2_656 no
C(6) C(35) 3.598(7) 1_554 no
C(34) C(35) 3.573(8) 2_666 no
C(35) C(35) 3.310(10) 2_666 no
Cl(1) H(43) 2.98 2_566 no
Cl(1) H(2) 3.05 2_565 no
Cl(1) H(9) 3.20 2_665 no
Cl(2) H(29) 2.93 2_666 no
Cl(2) H(33) 2.96 2_656 no
Cl(3) H(12) 2.88 2_655 no
Cl(3) H(33) 3.07 2_656 no
Cl(3) H(38) 3.14 2_556 no
Cl(4) H(37) 2.83 2_556 no
Cl(4) H(2) 3.02 2_565 no
Cl(5) H(27) 2.80 1_545 no
Cl(5) H(17) 3.07 2_656 no
Cl(6) H(18) 2.90 1_455 no
Cl(6) H(14) 2.99 2 no
Cl(6) H(24) 3.02 2_556 no
Cl(6) H(17) 3.15 1_455 no
O(1) H(33) 2.93 2_656 no
C(16) H(19) 2.92 1_554 no
C(21) H(13) 2.90 2_655 no
C(22) H(13) 3.00 2_655 no
C(23) H(6) 2.95 1_556 no
C(34) H(4) 2.92 1_556 no
C(35) H(5) 2.94 1_556 no
C(39) H(44) 2.77 2_557 no
C(46) H(25) 3.00 2_556 no
C(53) H(36) 2.94 2_557 no
H(7) H(40) 2.56 1_654 no
H(9) H(10) 2.50 2_665 no
H(14) H(41) 2.51 1_554 no
H(16) H(28) 2.64 2_666 no
H(18) H(39) 2.63 1_655 no
H(28) H(32) 2.52 1_565 no
H(1) Cl(4) 2.65 1 no
H(10) Cl(2) 2.58 1 no
H(11) Cl(3) 2.49 1 no
H(16) Cl(2) 2.65 1 no
H(25) Cl(4) 2.73 1 no
H(26) Cl(1) 2.58 1 no
H(31) Cl(5) 2.75 1 no
H(41) Cl(6) 2.52 2_566 no

loop_
_geom_torsion_atom_site_label_1
_geom_torsion_atom_site_label_2
_geom_torsion_atom_site_label_3
_geom_torsion_atom_site_label_4
_geom_torsion_site_symmetry_3
_geom_torsion_site_symmetry_4
_geom_torsion
_geom_torsion_publ_flag
Re(1) P(1) C(1) C(2) ? ? -56.6(4) no
Re(1) P(1) C(1) C(6) ? ? 122.7(4) no
Re(1) P(1) C(7) C(8) ? ? 141.1(4) no
Re(1) P(1) C(7) C(12) ? ? -42.3(5) no
Re(1) P(1) C(13) C(14) ? ? -59.7(4) no
Re(1) P(1) C(13) C(18) ? ? 122.4(4) no
Re(1) P(2) C(19) C(20) ? ? 49.3(4) no
Re(1) P(2) C(19) C(24) ? ? -132.1(4) no
Re(1) P(2) C(25) C(26) ? ? -130.8(4) no
Re(1) P(2) C(25) C(30) ? ? 53.5(4) no
Re(1) P(2) C(31) C(32) ? ? 56.4(4) no
Re(1) P(2) C(31) C(36) ? ? -122.4(3) no
Re(2) P(3) C(37) C(38) ? ? -64.3(4) no
Re(2) P(3) C(37) C(42) ? ? 116.6(4) no
Re(2) P(3) C(43) C(44) ? ? 126.1(4) no
Re(2) P(3) C(43) C(48) ? ? -57.2(4) no
Re(2) P(3) C(49) C(50) ? ? -35.0(5) no
Re(2) P(3) C(49) C(54) ? ? 149.7(4) no
Cl(1) Re(1) Cl(3) O(1) ? ? 154(4) no
Cl(1) Re(1) P(1) C(1) ? ? -16.9(2) no
Cl(1) Re(1) P(1) C(7) ? ? 105.7(2) no
Cl(1) Re(1) P(1) C(13) ? ? -134.8(2) no
Cl(1) Re(1) P(2) C(19) ? ? -164.6(2) no
Cl(1) Re(1) P(2) C(25) ? ? 78.0(2) no
Cl(1) Re(1) P(2) C(31) ? ? -46.4(2) no
Cl(1) Re(1) O(1) Cl(3) ? ? -170(2) no
Cl(2) Re(1) Cl(3) O(1) ? ? -20(5) no
Cl(2) Re(1) P(1) C(1) ? ? -105.2(2) no
Cl(2) Re(1) P(1) C(7) ? ? 17.5(2) no
Cl(2) Re(1) P(1) C(13) ? ? 137.0(2) no
Cl(2) Re(1) P(2) C(19) ? ? -76.4(2) no
Cl(2) Re(1) P(2) C(25) ? ? 166.2(2) no
Cl(2) Re(1) P(2) C(31) ? ? 41.8(2) no
Cl(2) Re(1) O(1) Cl(3) ? ? 160(5) no
Cl(3) Re(1) P(1) C(1) ? ? 160.8(2) no
Cl(3) Re(1) P(1) C(7) ? ? -76.5(2) no
Cl(3) Re(1) P(1) C(13) ? ? 43.0(2) no
Cl(3) Re(1) P(2) C(19) ? ? 17.7(2) no
Cl(3) Re(1) P(2) C(25) ? ? -99.8(2) no
Cl(3) Re(1) P(2) C(31) ? ? 135.9(2) no
Cl(4) Re(1) P(1) C(1) ? ? 71.7(2) no
Cl(4) Re(1) P(1) C(7) ? ? -165.6(2) no
Cl(4) Re(1) P(1) C(13) ? ? -46.1(2) no
Cl(4) Re(1) P(2) C(19) ? ? 106.7(2) no
Cl(4) Re(1) P(2) C(25) ? ? -10.7(2) no
Cl(4) Re(1) P(2) C(31) ? ? -135.1(2) no
Cl(5) Re(2) P(3) C(37) ? ? 28.5(2) no
Cl(5) Re(2) P(3) C(43) ? ? -91.3(2) no
Cl(5) Re(2) P(3) C(49) ? ? 149.3(2) no
Cl(5) Re(2) P(3) C(37) 2_556 2_556 151.5(2) no
Cl(5) Re(2) P(3) C(43) 2_556 2_556 -88.7(2) no
Cl(5) Re(2) P(3) C(49) 2_556 2_556 30.7(2) no
Cl(6) Re(2) P(3) C(37) ? ? 120.0(2) no
Cl(6) Re(2) P(3) C(43) ? ? 0.2(2) no
Cl(6) Re(2) P(3) C(49) ? ? -119.2(2) no
Cl(6) Re(2) P(3) C(37) 2_556 2_556 60.0(2) no
Cl(6) Re(2) P(3) C(43) 2_556 2_556 179.8(2) no
Cl(6) Re(2) P(3) C(49) 2_556 2_556 -60.8(2) no
P(1) Re(1) Cl(3) O(1) ? ? 77(5) no
P(1) Re(1) P(2) C(19) ? ? 71(2) no
P(1) Re(1) P(2) C(25) ? ? -46(2) no
P(1) Re(1) P(2) C(31) ? ? -171(2) no
P(1) C(1) C(2) C(3) ? ? -179.6(4) no
P(1) C(1) C(6) C(5) ? ? 179.5(4) no
P(1) C(7) C(8) C(9) ? ? 177.8(4) no
P(1) C(7) C(12) C(11) ? ? -178.9(4) no
P(1) C(13) C(14) C(15) ? ? 179.5(5) no
P(1) C(13) C(18) C(17) ? ? -179.4(4) no
P(2) Re(1) Cl(3) O(1) ? ? -104(5) no
P(2) Re(1) P(1) C(1) ? ? 107(2) no
P(2) Re(1) P(1) C(7) ? ? -130(2) no
P(2) Re(1) P(1) C(13) ? ? -10(2) no
P(2) C(19) C(20) C(21) ? ? 179.8(4) no
P(2) C(19) C(24) C(23) ? ? 180.0(4) no
P(2) C(25) C(26) C(27) ? ? -175.3(4) no
P(2) C(25) C(30) C(29) ? ? 175.5(4) no
P(2) C(31) C(32) C(33) ? ? -177.1(4) no
P(2) C(31) C(36) C(35) ? ? 177.1(4) no
P(3) C(37) C(38) C(39) ? ? -178.3(3) no
P(3) C(37) C(42) C(41) ? ? 179.2(4) no
P(3) C(43) C(44) C(45) ? ? 179.5(4) no
P(3) C(43) C(48) C(47) ? ? -179.8(4) no
P(3) C(49) C(50) C(51) ? ? -174.2(5) no
P(3) C(49) C(54) C(53) ? ? 175.3(4) no
O(1) Re(1) P(1) C(1) ? ? 168.5(7) no
O(1) Re(1) P(1) C(7) ? ? -68.9(7) no
O(1) Re(1) P(1) C(13) ? ? 50.6(7) no
O(1) Re(1) P(2) C(19) ? ? 10.0(7) no
O(1) Re(1) P(2) C(25) ? ? -107.4(7) no
O(1) Re(1) P(2) C(31) ? ? 128.2(7) no
C(1) P(1) C(7) C(8) ? ? -92.7(4) no
C(1) P(1) C(7) C(12) ? ? 83.9(4) no
C(1) P(1) C(13) C(14) ? ? 178.0(4) no
C(1) P(1) C(13) C(18) ? ? 0.2(5) no
C(1) C(2) C(3) C(4) ? ? 0.2(9) no
C(1) C(6) C(5) C(4) ? ? .0(10) no
C(2) C(1) P(1) C(7) ? ? 173.8(4) no
C(2) C(1) P(1) C(13) ? ? 65.6(4) no
C(2) C(1) C(6) C(5) ? ? -1.3(8) no
C(2) C(3) C(4) C(5) ? ? -1.5(9) no
C(3) C(2) C(1) C(6) ? ? 1.1(8) no
C(3) C(4) C(5) C(6) ? ? 1.0(10) no
C(6) C(1) P(1) C(7) ? ? -7.0(5) no
C(6) C(1) P(1) C(13) ? ? -115.2(4) no
C(7) P(1) C(13) C(14) ? ? 68.2(4) no
C(7) P(1) C(13) C(18) ? ? -109.6(4) no
C(7) C(8) C(9) C(10) ? ? -0.5(9) no
C(7) C(12) C(11) C(10) ? ? 2.5(9) no
C(8) C(7) P(1) C(13) ? ? 16.8(5) no
C(8) C(7) C(12) C(11) ? ? -2.2(8) no
C(8) C(9) C(10) C(11) ? ? 0.8(9) no
C(9) C(8) C(7) C(12) ? ? 1.2(8) no
C(9) C(10) C(11) C(12) ? ? -1.8(9) no
C(12) C(7) P(1) C(13) ? ? -166.6(4) no
C(13) C(14) C(15) C(16) ? ? 1.0(10) no
C(13) C(18) C(17) C(16) ? ? -1.0(10) no
C(14) C(13) C(18) C(17) ? ? 2.8(8) no
C(14) C(15) C(16) C(17) ? ? .0(10) no
C(15) C(14) C(13) C(18) ? ? -2.7(8) no
C(15) C(16) C(17) C(18) ? ? .0(10) no
C(19) P(2) C(25) C(26) ? ? 107.6(4) no
C(19) P(2) C(25) C(30) ? ? -68.2(4) no
C(19) P(2) C(31) C(32) ? ? 178.1(4) no
C(19) P(2) C(31) C(36) ? ? -0.7(4) no
C(19) C(20) C(21) C(22) ? ? 0.4(8) no
C(19) C(24) C(23) C(22) ? ? 0.0(9) no
C(20) C(19) P(2) C(25) ? ? 174.3(4) no
C(20) C(19) P(2) C(31) ? ? -74.6(4) no
C(20) C(19) C(24) C(23) ? ? -1.4(8) no
C(20) C(21) C(22) C(23) ? ? -1.8(8) no
C(21) C(20) C(19) C(24) ? ? 1.1(7) no
C(21) C(22) C(23) C(24) ? ? 1.5(9) no
C(24) C(19) P(2) C(25) ? ? -7.1(5) no
C(24) C(19) P(2) C(31) ? ? 104.0(4) no
C(25) P(2) C(31) C(32) ? ? -73.1(4) no
C(25) P(2) C(31) C(36) ? ? 108.1(4) no
C(25) C(26) C(27) C(28) ? ? 0.1(9) no
C(25) C(30) C(29) C(28) ? ? -0.2(8) no
C(26) C(25) P(2) C(31) ? ? -2.4(5) no
C(26) C(25) C(30) C(29) ? ? -0.3(8) no
C(26) C(27) C(28) C(29) ? ? -1.0(10) no
C(27) C(26) C(25) C(30) ? ? 0.4(8) no
C(27) C(28) C(29) C(30) ? ? 0.6(9) no
C(30) C(25) P(2) C(31) ? ? -178.1(4) no
C(31) C(32) C(33) C(34) ? ? -0.1(8) no
C(31) C(36) C(35) C(34) ? ? -0.2(8) no
C(32) C(31) C(36) C(35) ? ? -1.7(7) no
C(32) C(33) C(34) C(35) ? ? -1.8(9) no
C(33) C(32) C(31) C(36) ? ? 1.7(7) no
C(33) C(34) C(35) C(36) ? ? 1.9(9) no
C(37) P(3) C(43) C(44) ? ? 2.3(5) no
C(37) P(3) C(43) C(48) ? ? 179.0(4) no
C(37) P(3) C(49) C(50) ? ? 90.0(4) no
C(37) P(3) C(49) C(54) ? ? -85.2(4) no
C(37) C(38) C(39) C(40) ? ? -0.7(7) no
C(37) C(42) C(41) C(40) ? ? -1.0(8) no
C(38) C(37) P(3) C(43) ? ? 59.8(4) no
C(38) C(37) P(3) C(49) ? ? 168.5(3) no
C(38) C(37) C(42) C(41) ? ? 0.0(7) no
C(38) C(39) C(40) C(41) ? ? -0.4(8) no
C(39) C(38) C(37) C(42) ? ? 0.8(7) no
C(39) C(40) C(41) C(42) ? ? 1.2(8) no
C(42) C(37) P(3) C(43) ? ? -119.3(4) no
C(42) C(37) P(3) C(49) ? ? -10.7(4) no
C(43) P(3) C(49) C(50) ? ? -159.7(4) no
C(43) P(3) C(49) C(54) ? ? 25.1(5) no
C(43) C(44) C(45) C(46) ? ? -1.5(8) no
C(43) C(48) C(47) C(46) ? ? 1.8(9) no
C(44) C(43) P(3) C(49) ? ? -107.3(4) no
C(44) C(43) C(48) C(47) ? ? -2.9(8) no
C(44) C(45) C(46) C(47) ? ? 0.3(9) no
C(45) C(44) C(43) C(48) ? ? 2.8(8) no
C(45) C(46) C(47) C(48) ? ? -0.4(9) no
C(48) C(43) P(3) C(49) ? ? 69.4(4) no
C(49) C(50) C(51) C(52) ? ? -1.6(9) no
C(49) C(54) C(53) C(52) ? ? -0.5(9) no
C(50) C(49) C(54) C(53) ? ? -0.1(8) no
C(50) C(51) C(52) C(53) ? ? 1.1(9) no
C(51) C(50) C(49) C(54) ? ? 1.1(8) no
C(51) C(52) C(53) C(54) ? ? 0.0(9) no
